data_4333225
loop_
_publ_author_name
'Cantorias, Melchor V.'
'Howell, Robertha C.'
'Todaro, Louis'
'Cyr, John E.'
'Berndorff, Dietmar'
'Rogers, Robin D.'
'Francesconi, Lynn C.'

_publ_section_title
;
 MO tripeptide diastereomers (M=99/99mTc, Re): models to identify the
 structure of 99mTc peptide targeted radiopharmaceuticals.
;
_journal_issue 18
_journal_name_full 'Inorganic chemistry'
_journal_page_first 7326
_journal_page_last 7340
_journal_paper_doi 10.1021/ic070077p
_journal_volume 46
_journal_year 2007
_chemical_absolute_configuration unk
_chemical_formula_sum 'C18 H26 N5 O6 S Tc'
_chemical_formula_weight 538.50
_chemical_name_systematic
; 
 ? 
;
_space_group_IT_number 19
_symmetry_cell_setting orthorhombic
_symmetry_space_group_name_Hall 'P 2ac 2ab'
_symmetry_space_group_name_H-M 'P 21 21 21'
_atom_sites_solution_hydrogens geom
_atom_sites_solution_primary direct
_atom_sites_solution_secondary difmap
_audit_creation_method SHELXL-97
_cell_angle_alpha 90.00
_cell_angle_beta 90.00
_cell_angle_gamma 90.00
_cell_formula_units_Z 4
_cell_length_a 8.87310(10)
_cell_length_b 11.4664(2)
_cell_length_c 21.2205(3)
_cell_measurement_temperature 173(2)
_cell_volume 2159.03(5)
_computing_cell_refinement 'Siemens XSCANS'
_computing_data_collection 'Siemens XSCANS'
_computing_data_reduction 'Siemens SHELXTL'
_computing_molecular_graphics 'Siemens SHELXTL'
_computing_publication_material 'Siemens SHELXTL'
_computing_structure_refinement 'SHELXL-93 (Sheldrick, 1993)'
_computing_structure_solution 'SHELXS-86 (Sheldrick, 1990)'
_diffrn_ambient_temperature 173(2)
_diffrn_measured_fraction_theta_full 0.992
_diffrn_measured_fraction_theta_max 0.992
_diffrn_measurement_device 'Siemens P4'
_diffrn_measurement_method '\w scans'
_diffrn_radiation_monochromator graphite
_diffrn_radiation_source 'fine-focus sealed tube'
_diffrn_radiation_type MoK\a
_diffrn_radiation_wavelength 0.71073
_diffrn_reflns_av_R_equivalents 0.0502
_diffrn_reflns_av_sigmaI/netI 0.0588
_diffrn_reflns_limit_h_max 11
_diffrn_reflns_limit_h_min -8
_diffrn_reflns_limit_k_max 14
_diffrn_reflns_limit_k_min -14
_diffrn_reflns_limit_l_max 20
_diffrn_reflns_limit_l_min -27
_diffrn_reflns_number 13189
_diffrn_reflns_theta_full 27.80
_diffrn_reflns_theta_max 27.80
_diffrn_reflns_theta_min 1.92
_exptl_absorpt_coefficient_mu 0.809
_exptl_absorpt_correction_T_max 0.9939
_exptl_absorpt_correction_T_min 0.8996
_exptl_absorpt_correction_type empirical
_exptl_crystal_colour yellow
_exptl_crystal_density_diffrn 1.657
_exptl_crystal_density_method 'not measured'
_exptl_crystal_description parallelepiped
_exptl_crystal_F_000 1104
_exptl_crystal_size_max 0.4
_exptl_crystal_size_mid 0.25
_exptl_crystal_size_min 0.1
_refine_diff_density_max 0.687
_refine_diff_density_min -0.561
_refine_diff_density_rms 0.116
_refine_ls_abs_structure_details 'Flack H D (1983), Acta Cryst. A39, 876-881'
_refine_ls_abs_structure_Flack 0.14(5)
_refine_ls_extinction_coef 0.0013(2)
_refine_ls_extinction_expression Fc^*^=kFc[1+0.001xFc^2^\l^3^/sin(2\q)]^-1/4^
_refine_ls_extinction_method SHELXL
_refine_ls_goodness_of_fit_all 1.193
_refine_ls_goodness_of_fit_obs 1.190
_refine_ls_matrix_type full
_refine_ls_number_parameters 281
_refine_ls_number_reflns 5038
_refine_ls_number_restraints 0
_refine_ls_restrained_S_all 1.206
_refine_ls_restrained_S_obs 1.190
_refine_ls_R_factor_all 0.0668
_refine_ls_R_factor_obs 0.0507
_refine_ls_shift/esd_max -0.002
_refine_ls_shift/esd_mean 0.000
_refine_ls_structure_factor_coef Fsqd
_refine_ls_weighting_scheme calc
_refine_ls_wR_factor_all 0.0905
_refine_ls_wR_factor_obs 0.0829
_reflns_number_observed 4369
_reflns_number_total 5043
_reflns_observed_criterion >2sigma(I)
_cod_data_source_file ic070077psup1.cif
_cod_data_source_block lcf7
_cod_depositor_comments
;
The following automatic conversions were performed:

'_symmetry_cell_setting' value 'Orthorhombic' changed to
'orthorhombic' according to
/home/saulius/struct/CIF-dictionaries/cif_core.dic dictionary named
'cif_core.dic' version 2.4.2 from 2011-04-26.

Automatic conversion script
Id: cif_fix_values 1891 2012-01-12 08:04:46Z andrius 

 Adding full bibliography for 4333225--4333231.cif.
;
_cod_original_sg_symbol_H-M P2(1)2(1)2(1)
_cod_database_code 4333225

loop_
_symmetry_equiv_pos_as_xyz
'x, y, z'
'-x+1/2, -y, z+1/2'
'-x, y+1/2, -z+1/2'
'x+1/2, -y+1/2, -z'

loop_
_atom_site_label
_atom_site_type_symbol
_atom_site_fract_x
_atom_site_fract_y
_atom_site_fract_z
_atom_site_U_iso_or_equiv
_atom_site_adp_type
_atom_site_occupancy
_atom_site_symmetry_multiplicity
_atom_site_calc_flag
_atom_site_refinement_flags
C1 C 0.5475(6) 0.6490(4) 0.0309(2) 0.0231(12) Uani 1 1 d .
H1A H 0.6317 0.5949 0.0401 0.028 Uiso 1 1 calc R
H1B H 0.4867 0.6154 -0.0037 0.028 Uiso 1 1 calc R
C2 C 0.6101(6) 0.7693(4) 0.0111(2) 0.0215(10) Uani 1 1 d .
H2A H 0.7023 0.7577 -0.0152 0.026 Uiso 1 1 calc R
C3 C 0.7017(6) 0.9458(4) 0.0592(2) 0.0218(11) Uani 1 1 d .
C4 C 0.7182(7) 1.0159(5) 0.1197(2) 0.0284(13) Uani 1 1 d .
H4C H 0.8255 1.0214 0.1322 0.034 Uiso 1 1 calc R
H4D H 0.6777 1.0956 0.1141 0.034 Uiso 1 1 calc R
C5 C 0.5742(7) 1.0081(4) 0.2183(2) 0.0259(12) Uani 1 1 d .
C6 C 0.4596(6) 0.9356(4) 0.2550(2) 0.0227(12) Uani 1 1 d .
H6A H 0.3680 0.9845 0.2626 0.027 Uiso 1 1 calc R
C7 C 0.4913(6) 0.8344(5) -0.0276(2) 0.0244(11) Uani 1 1 d .
C8 C 0.5204(6) 0.8932(5) 0.3190(2) 0.0240(12) Uani 1 1 d .
H8A H 0.5813 0.8218 0.3125 0.029 Uiso 1 1 calc R
H8B H 0.5872 0.9537 0.3371 0.029 Uiso 1 1 calc R
C9 C 0.3930(7) 0.8668(4) 0.3659(2) 0.0263(11) Uani 1 1 d .
H9A H 0.3358 0.9394 0.3739 0.032 Uiso 1 1 calc R
H9B H 0.3230 0.8099 0.3464 0.032 Uiso 1 1 calc R
C10 C 0.4483(6) 0.8178(5) 0.4289(2) 0.0283(13) Uani 1 1 d .
H10A H 0.5015 0.7431 0.4216 0.034 Uiso 1 1 calc R
H10B H 0.5204 0.8731 0.4482 0.034 Uiso 1 1 calc R
C11 C 0.3161(6) 0.7978(5) 0.4739(2) 0.0273(13) Uani 1 1 d .
H11A H 0.2755 0.8744 0.4871 0.033 Uiso 1 1 calc R
H11B H 0.2351 0.7561 0.4510 0.033 Uiso 1 1 calc R
C12 C 0.4103(6) 0.7808(4) 0.58264(19) 0.0211(9) Uani 1 1 d .
C13 C 0.4438(5) 0.7039(4) 0.6385(2) 0.0220(11) Uani 1 1 d .
C14 C 0.4144(9) 0.5853(4) 0.6401(2) 0.0360(14) Uani 1 1 d .
H14A H 0.3735 0.5471 0.6043 0.043 Uiso 1 1 calc R
C15 C 0.4453(9) 0.5226(5) 0.6949(3) 0.052(2) Uani 1 1 d .
H15A H 0.4223 0.4418 0.6966 0.062 Uiso 1 1 calc R
C16 C 0.5090(8) 0.5762(5) 0.7469(3) 0.0376(15) Uani 1 1 d .
H16A H 0.5319 0.5319 0.7835 0.045 Uiso 1 1 calc R
C17 C 0.5385(6) 0.6921(5) 0.7454(2) 0.0317(14) Uani 1 1 d .
H17A H 0.5815 0.7294 0.7811 0.038 Uiso 1 1 calc R
C18 C 0.5058(7) 0.7566(4) 0.6914(2) 0.0280(13) Uani 1 1 d .
H18A H 0.5262 0.8379 0.6909 0.034 Uiso 1 1 calc R
N1 N 0.6512(5) 0.8348(3) 0.06849(18) 0.0213(9) Uani 1 1 d .
N2 N 0.6311(5) 0.9519(3) 0.16758(18) 0.0255(11) Uani 1 1 d .
N3 N 0.4156(6) 0.8332(3) 0.21413(16) 0.0211(9) Uani 1 1 d .
H3C H 0.3287 0.8836 0.2038 0.025 Uiso 1 1 d R
H3D H 0.4327 0.7837 0.2397 0.025 Uiso 1 1 d R
N4 N 0.4905(6) 0.8020(4) -0.08846(19) 0.0349(12) Uani 1 1 d .
H5E H 0.5658 0.7368 -0.1061 0.042 Uiso 1 1 d R
H5D H 0.3914 0.8168 -0.1135 0.042 Uiso 1 1 d R
N5 N 0.3565(5) 0.7304(4) 0.53037(18) 0.0233(10) Uani 1 1 d .
H5C H 0.4280 0.6771 0.5178 0.028 Uiso 1 1 d R
O1 O 0.7244(4) 0.6989(3) 0.18880(15) 0.0253(8) Uani 1 1 d .
O2 O 0.4028(5) 0.9056(3) -0.00506(16) 0.0337(9) Uani 1 1 d .
O3 O 0.7318(5) 0.9876(3) 0.00708(16) 0.0271(9) Uani 1 1 d .
O4 O 0.6080(6) 1.1088(3) 0.23260(17) 0.0412(11) Uani 1 1 d .
O5 O 0.4322(5) 0.8876(3) 0.58636(16) 0.0308(9) Uani 1 1 d .
O6 O 0.2220(5) 0.9100(3) 0.11110(17) 0.0340(10) Uani 1 1 d .
H6E H 0.1893 0.9823 0.1284 0.041 Uiso 1 1 d R
H6D H 0.2941 0.9220 0.0784 0.041 Uiso 1 1 d R
S S 0.43068(16) 0.66711(11) 0.10094(5) 0.0228(3) Uani 1 1 d .
Tc Tc 0.59518(5) 0.78312(3) 0.154764(17) 0.01854(10) Uani 1 1 d .

loop_
_atom_site_aniso_label
_atom_site_aniso_U_11
_atom_site_aniso_U_22
_atom_site_aniso_U_33
_atom_site_aniso_U_23
_atom_site_aniso_U_13
_atom_site_aniso_U_12
C1 0.034(3) 0.021(3) 0.015(2) -0.0018(19) 0.001(2) -0.003(2)
C2 0.026(3) 0.023(2) 0.016(2) -0.0038(19) -0.001(2) -0.002(3)
C3 0.023(3) 0.018(3) 0.024(3) 0.001(2) 0.000(2) 0.000(2)
C4 0.041(4) 0.025(3) 0.019(3) 0.004(2) 0.008(2) -0.009(3)
C5 0.039(4) 0.021(3) 0.018(2) 0.0001(19) 0.002(3) 0.001(3)
C6 0.037(3) 0.018(2) 0.014(2) 0.0002(19) 0.003(2) 0.001(2)
C7 0.027(3) 0.024(3) 0.022(3) 0.003(2) 0.004(2) -0.007(2)
C8 0.035(3) 0.022(3) 0.015(2) -0.004(2) -0.002(2) -0.006(2)
C9 0.036(3) 0.026(3) 0.017(2) 0.0030(18) -0.003(2) -0.005(3)
C10 0.035(3) 0.030(3) 0.020(2) -0.003(2) -0.003(2) -0.002(2)
C11 0.034(3) 0.032(3) 0.016(2) 0.000(2) -0.002(2) 0.007(3)
C12 0.025(2) 0.017(2) 0.021(2) 0.002(2) 0.002(2) 0.004(3)
C13 0.028(3) 0.021(2) 0.017(2) -0.0008(19) 0.0004(17) 0.004(2)
C14 0.061(4) 0.021(3) 0.026(3) -0.0007(19) -0.009(3) -0.005(3)
C15 0.096(7) 0.026(3) 0.033(3) 0.007(3) -0.008(4) -0.009(4)
C16 0.056(4) 0.037(3) 0.019(3) 0.002(2) -0.003(3) 0.003(3)
C17 0.035(3) 0.043(4) 0.018(2) -0.001(2) 0.000(2) 0.002(3)
C18 0.044(3) 0.022(3) 0.018(2) -0.0022(19) 0.002(2) 0.000(2)
N1 0.032(3) 0.0164(19) 0.0155(19) 0.0012(16) -0.0011(17) 0.0003(18)
N2 0.037(3) 0.021(2) 0.018(2) 0.0016(16) 0.0039(18) -0.0060(19)
N3 0.030(2) 0.0168(18) 0.0169(18) 0.0042(15) -0.002(2) 0.005(2)
N4 0.038(3) 0.048(3) 0.019(2) 0.004(2) -0.006(2) -0.002(2)
N5 0.032(3) 0.022(2) 0.0164(19) 0.0008(18) 0.0030(17) 0.001(2)
O1 0.031(2) 0.026(2) 0.0187(16) 0.0064(15) -0.0031(15) 0.0026(17)
O2 0.032(2) 0.037(2) 0.0322(19) 0.0064(16) 0.001(2) 0.006(2)
O3 0.038(2) 0.0227(19) 0.0204(18) 0.0052(15) 0.0037(17) 0.0025(18)
O4 0.071(3) 0.0190(18) 0.034(2) -0.0062(15) 0.015(2) -0.011(2)
O5 0.042(3) 0.0187(18) 0.032(2) 0.0013(15) -0.0103(19) -0.0001(18)
O6 0.045(3) 0.034(2) 0.0235(19) 0.0000(16) 0.0013(18) 0.013(2)
S 0.0313(8) 0.0193(6) 0.0177(6) -0.0003(4) 0.0003(5) -0.0036(6)
Tc 0.0262(2) 0.01492(16) 0.01449(16) 0.00117(16) -0.00045(19) -0.0004(2)

loop_
_atom_type_symbol
_atom_type_description
_atom_type_scat_dispersion_real
_atom_type_scat_dispersion_imag
_atom_type_scat_source
C C 0.0033 0.0016 'International Tables Vol C Tables 4.2.6.8 and 6.1.1.4'
H H 0.0000 0.0000 'International Tables Vol C Tables 4.2.6.8 and 6.1.1.4'
N N 0.0061 0.0033 'International Tables Vol C Tables 4.2.6.8 and 6.1.1.4'
O O 0.0106 0.0060 'International Tables Vol C Tables 4.2.6.8 and 6.1.1.4'
S S 0.1246 0.1234 'International Tables Vol C Tables 4.2.6.8 and 6.1.1.4'
Tc Tc -1.4390 0.7593 'International Tables Vol C Tables 4.2.6.8 and 6.1.1.4'

loop_
_geom_angle_atom_site_label_1
_geom_angle_atom_site_label_2
_geom_angle_atom_site_label_3
_geom_angle
C2 C1 S 108.9(3)
N1 C2 C7 111.4(4)
N1 C2 C1 108.6(4)
C7 C2 C1 109.5(4)
O3 C3 N1 124.2(5)
O3 C3 C4 122.0(5)
N1 C3 C4 113.7(4)
N2 C4 C3 105.6(4)
O4 C5 N2 123.6(5)
O4 C5 C6 123.1(5)
N2 C5 C6 113.2(4)
N3 C6 C5 107.7(4)
N3 C6 C8 110.5(4)
C5 C6 C8 112.8(4)
O2 C7 N4 123.6(5)
O2 C7 C2 123.7(4)
N4 C7 C2 112.6(5)
C9 C8 C6 112.0(5)
C10 C9 C8 113.7(5)
C11 C10 C9 110.8(5)
N5 C11 C10 113.6(4)
O5 C12 N5 122.3(4)
O5 C12 C13 119.7(4)
N5 C12 C13 118.0(4)
C14 C13 C18 118.7(4)
C14 C13 C12 123.9(4)
C18 C13 C12 117.4(4)
C13 C14 C15 119.3(5)
C16 C15 C14 121.1(6)
C17 C16 C15 119.7(5)
C16 C17 C18 119.9(5)
C13 C18 C17 121.1(5)
C3 N1 C2 115.9(4)
C3 N1 Tc 119.6(3)
C2 N1 Tc 123.1(3)
C5 N2 C4 120.5(4)
C5 N2 Tc 121.0(3)
C4 N2 Tc 118.4(3)
C6 N3 Tc 111.0(3)
C12 N5 C11 122.4(4)
C1 S Tc 96.36(17)
O1 Tc N2 113.39(18)
O1 Tc N1 113.63(17)
N2 Tc N1 78.15(16)
O1 Tc N3 114.76(16)
N2 Tc N3 76.93(16)
N1 Tc N3 131.10(16)
O1 Tc S 108.64(13)
N2 Tc S 137.86(13)
N1 Tc S 82.69(12)
N3 Tc S 88.53(12)

loop_
_geom_bond_atom_site_label_1
_geom_bond_atom_site_label_2
_geom_bond_distance
C1 C2 1.546(7)
C1 S 1.823(5)
C2 N1 1.476(6)
C2 C7 1.531(7)
C3 O3 1.234(6)
C3 N1 1.364(6)
C3 C4 1.521(7)
C4 N2 1.473(6)
C5 O4 1.231(6)
C5 N2 1.352(6)
C5 C6 1.527(8)
C6 N3 1.511(6)
C6 C8 1.542(7)
C7 O2 1.230(6)
C7 N4 1.344(6)
C8 C9 1.536(7)
C9 C10 1.532(7)
C10 C11 1.529(7)
C11 N5 1.471(6)
C12 O5 1.242(6)
C12 N5 1.338(6)
C12 C13 1.506(6)
C13 C14 1.385(7)
C13 C18 1.389(7)
C14 C15 1.395(7)
C15 C16 1.384(9)
C16 C17 1.355(8)
C17 C18 1.394(7)
N1 Tc 1.987(4)
N2 Tc 1.980(4)
N3 Tc 2.111(4)
O1 Tc 1.664(3)
S Tc 2.2814(14)
